data_2237621
loop_
_publ_author_name
'Kumar, Mohan'
'Mallikarjunaswamy, C.'
'Sridhar, M. A.'
'Bhadregowda, D. G.'
'Kapoor, Kamini'
'Gupta, Vivek K.'
'Kant, Rajni'

_publ_section_title
;
 5-Bromo-2-chloropyrimidin-4-amine
;
_journal_coeditor_code GK2560
_journal_issue 4
_journal_name_full 'Acta Crystallographica Section E'
_journal_page_first o583
_journal_paper_doi 10.1107/S1600536813007228
_journal_volume 69
_journal_year 2013
_chemical_formula_iupac 'C4 H3 Br Cl N3'
_chemical_formula_moiety 'C4 H3 Br Cl N3'
_chemical_formula_sum 'C4 H3 Br Cl N3'
_chemical_formula_weight 208.45
_chemical_name_systematic
;
5-Bromo-2-chloropyrimidin-4-amine
;
_space_group_IT_number 14
_symmetry_cell_setting monoclinic
_symmetry_space_group_name_Hall '-P 2ybc'
_symmetry_space_group_name_H-M 'P 1 21/c 1'
_atom_sites_solution_hydrogens geom
_atom_sites_solution_primary direct
_atom_sites_solution_secondary difmap
_audit_creation_method SHELXL-97
_cell_angle_alpha 90.00
_cell_angle_beta 90.491(2)
_cell_angle_gamma 90.00
_cell_formula_units_Z 4
_cell_length_a 6.02970(10)
_cell_length_b 8.1542(2)
_cell_length_c 13.4163(3)
_cell_measurement_reflns_used 20319
_cell_measurement_temperature 293(2)
_cell_measurement_theta_max 28.9605
_cell_measurement_theta_min 3.6855
_cell_volume 659.62(2)
_computing_cell_refinement 'CrysAlis PRO (Oxford Diffraction, 2010)'
_computing_data_collection 'CrysAlis PRO (Oxford Diffraction, 2010)'
_computing_data_reduction 'CrysAlis RED (Oxford Diffraction, 2010)'
_computing_molecular_graphics 'ORTEP-3 for Windows (Farrugia, 2012)'
_computing_publication_material 'PLATON (Spek, 2009)'
_computing_structure_refinement 'SHELXL97 (Sheldrick, 2008)'
_computing_structure_solution 'SHELXS97 (Sheldrick, 2008)'
_diffrn_ambient_temperature 293(2)
_diffrn_detector_area_resol_mean 16.1049
_diffrn_measured_fraction_theta_full 0.998
_diffrn_measured_fraction_theta_max 0.998
_diffrn_measurement_device_type 'Oxford Diffraction Xcalibur Sapphire3'
_diffrn_measurement_method '\w scans'
_diffrn_radiation_monochromator graphite
_diffrn_radiation_source 'fine-focus sealed tube'
_diffrn_radiation_type MoK\a
_diffrn_radiation_wavelength 0.71073
_diffrn_reflns_av_R_equivalents 0.0460
_diffrn_reflns_av_sigmaI/netI 0.0115
_diffrn_reflns_limit_h_max 7
_diffrn_reflns_limit_h_min -7
_diffrn_reflns_limit_k_max 10
_diffrn_reflns_limit_k_min -10
_diffrn_reflns_limit_l_max 16
_diffrn_reflns_limit_l_min -16
_diffrn_reflns_number 43395
_diffrn_reflns_theta_full 26.00
_diffrn_reflns_theta_max 26.00
_diffrn_reflns_theta_min 3.93
_diffrn_standards_interval_count 0
_diffrn_standards_interval_time 0
_diffrn_standards_number 0
_exptl_absorpt_coefficient_mu 6.540
_exptl_absorpt_correction_T_max 1.00000
_exptl_absorpt_correction_T_min 0.30630
_exptl_absorpt_correction_type multi-scan
_exptl_absorpt_process_details '(CrysAlis PRO; Oxford Diffraction, 2010)'
_exptl_crystal_colour white
_exptl_crystal_density_diffrn 2.099
_exptl_crystal_density_method 'not measured'
_exptl_crystal_description block
_exptl_crystal_F_000 400
_exptl_crystal_size_max 0.3
_exptl_crystal_size_mid 0.2
_exptl_crystal_size_min 0.1
_refine_diff_density_max 0.328
_refine_diff_density_min -0.284
_refine_ls_extinction_method none
_refine_ls_goodness_of_fit_ref 1.102
_refine_ls_hydrogen_treatment mixed
_refine_ls_matrix_type full
_refine_ls_number_parameters 90
_refine_ls_number_reflns 1297
_refine_ls_number_restraints 0
_refine_ls_restrained_S_all 1.102
_refine_ls_R_factor_all 0.0282
_refine_ls_R_factor_gt 0.0235
_refine_ls_shift/su_max 0.000
_refine_ls_shift/su_mean 0.000
_refine_ls_structure_factor_coef Fsqd
_refine_ls_weighting_details 'calc w=1/[\s^2^(Fo^2^)+(0.0275P)^2^+0.4995P] where P=(Fo^2^+2Fc^2^)/3'
_refine_ls_weighting_scheme calc
_refine_ls_wR_factor_gt 0.0556
_refine_ls_wR_factor_ref 0.0579
_reflns_number_gt 1164
_reflns_number_total 1297
_reflns_threshold_expression I>2sigma(I)
_cod_data_source_file gk2560.cif
_cod_data_source_block I
_cod_original_sg_symbol_H-M 'P 21/c'
_cod_database_code 2237621
_cod_database_fobs_code 2237621

loop_
_symmetry_equiv_pos_as_xyz
'x, y, z'
'-x, y+1/2, -z+1/2'
'-x, -y, -z'
'x, -y-1/2, z-1/2'

loop_
_atom_site_type_symbol
_atom_site_label
_atom_site_fract_x
_atom_site_fract_y
_atom_site_fract_z
_atom_site_U_iso_or_equiv
_atom_site_adp_type
_atom_site_calc_flag
_atom_site_refinement_flags
_atom_site_occupancy
_atom_site_symmetry_multiplicity
Br Br1 0.69350(4) 0.17972(4) 0.48221(2) 0.04520(12) Uani d . 1 1
Cl Cl1 -0.00058(12) 0.44749(10) 0.78250(5) 0.04662(19) Uani d . 1 1
N N1 0.3588(4) 0.2880(3) 0.74005(15) 0.0397(5) Uani d . 1 1
C C2 0.1934(4) 0.3694(3) 0.69923(17) 0.0302(5) Uani d . 1 1
N N3 0.1489(3) 0.4025(3) 0.60525(14) 0.0310(4) Uani d . 1 1
C C4 0.2921(4) 0.3417(3) 0.53797(17) 0.0293(5) Uani d . 1 1
C C5 0.4802(4) 0.2544(3) 0.57261(17) 0.0308(5) Uani d . 1 1
C C6 0.5050(4) 0.2317(4) 0.67197(19) 0.0400(6) Uani d . 1 1
H H6 0.6288 0.1744 0.6947 0.048 Uiso calc R 1 1
N N7 0.2498(5) 0.3721(3) 0.44228(16) 0.0413(6) Uani d . 1 1
H H71 0.317(5) 0.329(3) 0.401(2) 0.037(8) Uiso d . 1 1
H H72 0.125(6) 0.428(4) 0.425(3) 0.063(10) Uiso d . 1 1

loop_
_atom_site_aniso_label
_atom_site_aniso_U_11
_atom_site_aniso_U_22
_atom_site_aniso_U_33
_atom_site_aniso_U_12
_atom_site_aniso_U_13
_atom_site_aniso_U_23
Br1 0.03877(18) 0.05169(19) 0.04536(18) 0.00220(12) 0.01297(12) -0.00698(12)
Cl1 0.0474(4) 0.0627(5) 0.0300(3) 0.0046(3) 0.0130(3) -0.0023(3)
N1 0.0393(12) 0.0544(14) 0.0254(10) 0.0025(10) 0.0014(9) 0.0059(9)
C2 0.0323(13) 0.0332(12) 0.0251(11) -0.0060(10) 0.0038(9) -0.0011(9)
N3 0.0335(11) 0.0357(11) 0.0238(9) -0.0003(9) 0.0024(8) -0.0001(8)
C4 0.0300(12) 0.0331(13) 0.0247(11) -0.0069(10) 0.0022(9) -0.0016(9)
C5 0.0303(13) 0.0312(12) 0.0309(12) -0.0037(10) 0.0048(10) -0.0016(10)
C6 0.0347(14) 0.0483(16) 0.0371(13) 0.0052(12) -0.0010(11) 0.0049(12)
N7 0.0448(14) 0.0569(15) 0.0221(11) 0.0080(12) 0.0027(10) -0.0018(10)

loop_
_atom_type_symbol
_atom_type_description
_atom_type_scat_dispersion_real
_atom_type_scat_dispersion_imag
_atom_type_scat_source
C C 0.0033 0.0016 'International Tables Vol C Tables 4.2.6.8 and 6.1.1.4'
H H 0.0000 0.0000 'International Tables Vol C Tables 4.2.6.8 and 6.1.1.4'
N N 0.0061 0.0033 'International Tables Vol C Tables 4.2.6.8 and 6.1.1.4'
Cl Cl 0.1484 0.1585 'International Tables Vol C Tables 4.2.6.8 and 6.1.1.4'
Br Br -0.2901 2.4595 'International Tables Vol C Tables 4.2.6.8 and 6.1.1.4'

loop_
_geom_angle_atom_site_label_1
_geom_angle_atom_site_label_2
_geom_angle_atom_site_label_3
_geom_angle
C2 N1 C6 112.7(2)
N1 C2 N3 130.6(2)
N1 C2 Cl1 115.35(18)
N3 C2 Cl1 114.02(18)
C2 N3 C4 116.1(2)
N7 C4 N3 117.3(2)
N7 C4 C5 123.9(2)
N3 C4 C5 118.8(2)
C6 C5 C4 118.3(2)
C6 C5 Br1 121.5(2)
C4 C5 Br1 120.20(17)
C5 C6 N1 123.4(2)
C5 C6 H6 118.3
N1 C6 H6 118.3
C4 N7 H71 121(2)
C4 N7 H72 119(2)
H71 N7 H72 119(3)

loop_
_geom_bond_atom_site_label_1
_geom_bond_atom_site_label_2
_geom_bond_distance
Br1 C5 1.877(2)
Cl1 C2 1.744(2)
N1 C2 1.314(3)
N1 C6 1.355(3)
C2 N3 1.315(3)
N3 C4 1.349(3)
C4 N7 1.330(3)
C4 C5 1.415(3)
C5 C6 1.353(3)
C6 H6 0.9300
N7 H71 0.78(3)
N7 H72 0.91(4)

loop_
_geom_hbond_atom_site_label_D
_geom_hbond_atom_site_label_H
_geom_hbond_atom_site_label_A
_geom_hbond_site_symmetry_A
_geom_hbond_distance_DH
_geom_hbond_distance_HA
_geom_hbond_distance_DA
_geom_hbond_angle_DHA
_geom_hbond_publ_flag
N7 H71 N1 4_565 0.78(3) 2.38(3) 3.087(3) 153(3) yes
N7 H72 N3 3_566 0.91(4) 2.19(4) 3.088(3) 171(3) yes

loop_
_geom_torsion_atom_site_label_1
_geom_torsion_atom_site_label_2
_geom_torsion_atom_site_label_3
_geom_torsion_atom_site_label_4
_geom_torsion
C6 N1 C2 N3 0.5(4)
C6 N1 C2 Cl1 -179.43(19)
N1 C2 N3 C4 1.4(4)
Cl1 C2 N3 C4 -178.71(17)
C2 N3 C4 N7 179.4(2)
C2 N3 C4 C5 -2.5(3)
N7 C4 C5 C6 179.9(3)
N3 C4 C5 C6 1.9(4)
N7 C4 C5 Br1 2.1(3)
N3 C4 C5 Br1 -175.96(17)
C4 C5 C6 N1 0.1(4)
Br1 C5 C6 N1 177.9(2)
C2 N1 C6 C5 -1.2(4)

loop_
_cod_related_entry_id
_cod_related_entry_database
_cod_related_entry_code
1 ChemSpider 2043982
